data_2105086
loop_
_publ_author_name
'Vella-Zarb, Liana'
'Dinnebier, Robert E.'

_publ_section_title
;
 Form, function and functionality of two dimeric toluene-2,4-diisocyanate
 polymorphs
;
_journal_coeditor_code KD5060
_journal_issue 2
_journal_name_full 'Acta Crystallographica Section B'
_journal_page_first 204
_journal_page_last 208
_journal_paper_doi 10.1107/S0108768112008592
_journal_volume 68
_journal_year 2012
_chemical_formula_moiety 'C18 H12 N4 O4 '
_chemical_formula_structural 'C18 H12 N4 O4 '
_chemical_formula_sum 'C18 H12 N4 O4'
_chemical_formula_weight 348
_chemical_name_common TDIC
_chemical_name_systematic toluene-2,4-diisocyanate
_space_group_crystal_system triclinic
_space_group_IT_number 2
_space_group_name_H-M_alt 'P -1'
_symmetry_space_group_name_Hall '-P 1'
_symmetry_space_group_name_H-M 'P -1'
_cell_angle_alpha 93.5753(8)
_cell_angle_beta 99.7115(6)
_cell_angle_gamma 114.0050(6)
_cell_formula_units_Z 2
_cell_length_a 9.09477(8)
_cell_length_b 7.45366(5)
_cell_length_c 12.75989(16)
_cell_measurement_temperature 298
_cell_volume 770.563(14)
_diffrn_ambient_temperature 298
_diffrn_measurement_device_type 'Bruker D8 ADVANCE'
_diffrn_radiation_type 'Cu K\a'
_diffrn_radiation_wavelength 1.54059
_pd_meas_scan_method step
_pd_proc_2theta_range_inc 0.0086
_pd_proc_2theta_range_max 67.4
_pd_proc_2theta_range_min 5.0
_pd_proc_ls_background_function
;
Chebychev polynomial
;
_pd_proc_ls_profile_function
;
Calculated from fundamental parameters
;
_pd_proc_ls_prof_R_factor 0.01873
_pd_proc_ls_prof_wR_expected 0.012
_pd_proc_ls_prof_wR_factor 0.02538
_pd_proc_number_of_points 7268
_pd_spec_mounting Capillary
_pd_spec_mount_mode transmission
_refine_ls_number_parameters 150
_refine_ls_number_restraints 104
_refine_ls_structure_factor_coef Fsqd
_cod_data_source_file kd5060.cif
_cod_data_source_block TDIC02
_cod_original_cell_volume 770.563(13)
_cod_original_formula_sum 'C18 H12 N4 O4 '
_cod_database_code 2105086

loop_
_symmetry_equiv_pos_site_id
_symmetry_equiv_pos_as_xyz
1 x,y,z
2 -x,-y,-z

loop_
_atom_site_type_symbol
_atom_site_label
_atom_site_fract_x
_atom_site_fract_y
_atom_site_fract_z
_atom_site_U_iso_or_equiv
_atom_site_occupancy
_atom_site_symmetry_multiplicity
C C1 0.0703(4) 0.7858(7) 0.3017(3) 0.04011 1 0
N N2 0.2307(4) 0.8069(5) 0.3074(3) 0.04011 1 0
O O3 -0.0331(4) 0.7936(5) 0.2318(3) 0.04011 1 0
N N4 0.0699(4) 0.7589(5) 0.4111(3) 0.04011 1 0
C C5 0.3247(4) 0.8023(3) 0.2331(3) 0.04011 1 0
C C6 0.2320(4) 0.7805(7) 0.4170(3) 0.04011 1 0
C C7 -0.0349(4) 0.7428(4) 0.4810(3) 0.04011 1 0
C C8 0.4932(4) 0.8636(3) 0.2670(3) 0.04011 1 0
C C9 0.2510(4) 0.7340(3) 0.1275(3) 0.04011 1 0
O O10 0.3391(4) 0.7768(5) 0.4910(3) 0.04011 1 0
C C11 -0.1903(4) 0.7282(4) 0.4456(3) 0.04011 1 0
C C12 0.0211(4) 0.7419(3) 0.5860(3) 0.04011 1 0
C C13 0.5879(4) 0.8557(3) 0.1948(3) 0.04011 1 0
H H14 0.5511(14) 0.9174(18) 0.3498(11) 0.04813 1 0
C C15 0.3499(4) 0.7301(4) 0.0555(3) 0.04011 1 0
H H16 0.1171(15) 0.6822(18) 0.0999(13) 0.04813 1 0
C C17 -0.2898(4) 0.7111(3) 0.5161(3) 0.04011 1 0
H H18 -0.2344(15) 0.7314(18) 0.3619(12) 0.04813 1 0
C C19 -0.0797(4) 0.7254(4) 0.6611(3) 0.04011 1 0
H H20 0.1474(15) 0.7576(18) 0.6119(13) 0.04813 1 0
C C21 0.5195(4) 0.7890(3) 0.0876(3) 0.04011 1 0
H H22 0.7204(14) 0.9077(18) 0.2248(11) 0.04813 1 0
N N23 0.2597(4) 0.6579(5) -0.0496(3) 0.04011 1 0
C C24 -0.2407(4) 0.7089(4) 0.6270(3) 0.04011 1 0
H H25 -0.4075(17) 0.6980(18) 0.4848(14) 0.04813 1 0
N N26 -0.0092(5) 0.7234(5) 0.7693(3) 0.04011 1 0
C C27 0.6218(4) 0.7851(4) 0.0097(3) 0.04011 1 0
C C28 0.2965(5) 0.6435(7) -0.1378(3) 0.04011 1 0
C C29 -0.3540(4) 0.6866(4) 0.7065(3) 0.04011 1 0
C C30 -0.0409(5) 0.7544(7) 0.8574(3) 0.04011 1 0
H H31 0.5585(17) 0.6578(17) -0.0518(13) 0.04813 1 0
H H32 0.6552(14) 0.9230(16) -0.0237(12) 0.04813 1 0
H H33 0.7292(14) 0.7817(19) 0.0511(14) 0.04813 1 0
O O34 0.3068(4) 0.6249(5) -0.2279(3) 0.04011 1 0
H H35 -0.3927(16) 0.5402(18) 0.7350(11) 0.04813 1 0
H H36 -0.2883(14) 0.808(2) 0.7742(11) 0.04813 1 0
H H37 -0.4597(15) 0.6999(18) 0.6664(12) 0.04813 1 0
O O38 -0.0507(5) 0.7736(5) 0.9447(3) 0.04011 1 0

loop_
_geom_angle_atom_site_label_1
_geom_angle_atom_site_label_2
_geom_angle_atom_site_label_3
_geom_angle
C1 N2 C5 135.3(4)
C1 N2 C6 85.6(3)
C5 N2 C6 137.2(3)
C1 N4 C6 85.1(3)
C1 N4 C7 136.9(4)
C6 N4 C7 137.7(4)
C15 N23 C28 134.3(4)
C19 N26 C30 134.2(4)
O3 C1 N2 133.9(4)
O3 C1 N4 131.0(4)
N2 C1 N4 95.0(3)
N2 C5 C8 119.8(3)
N2 C5 C9 120.0(3)
C8 C5 C9 120.2(4)
O10 C6 N2 132.4(4)
O10 C6 N4 133.2(4)
N2 C6 N4 94.4(3)
N4 C7 C11 121.4(3)
N4 C7 C12 118.0(4)
C11 C7 C12 120.5(4)
C5 C8 C13 120.7(3)
C5 C9 C15 118.1(3)
C7 C11 C17 119.8(3)
C7 C12 C19 120.8(4)
C8 C13 C21 121.3(3)
N23 C15 C9 112.4(3)
N23 C15 C21 124.8(4)
C9 C15 C21 122.9(3)
H31 C27 H33 109.4(12)
H32 C27 H33 108.2(11)
C24 C29 H35 111.7(8)
C24 C29 H36 108.3(8)
C11 C17 C24 123.2(4)
N26 C19 C12 116.1(3)
N26 C19 C24 123.8(3)
C12 C19 C24 120.1(3)
C13 C21 C15 116.9(3)
C13 C21 C27 121.3(3)
C15 C21 C27 121.8(3)
C17 C24 C19 115.7(3)
C17 C24 C29 123.2(3)
C19 C24 C29 121.1(3)
O34 C28 N23 169.6(5)
O38 C30 N26 168.9(5)
C5 C8 H14 120.2(8)
C13 C8 H14 119.1(8)
C5 C9 H16 120.9(9)
C15 C9 H16 121.0(9)
C7 C11 H18 120.6(9)
C17 C11 H18 119.6(9)
C7 C12 H20 118.6(9)
C19 C12 H20 120.7(9)
C8 C13 H22 118.2(8)
C21 C13 H22 120.5(8)
C11 C17 H25 116.7(10)
C24 C17 H25 120.1(10)
C21 C27 H31 111.8(9)
C21 C27 H32 107.1(8)
C21 C27 H33 108.4(10)
H31 C27 H32 111.8(11)
C24 C29 H37 107.8(9)
H35 C29 H36 111.0(10)
H35 C29 H37 108.8(11)
H36 C29 H37 109.2(11)

loop_
_geom_bond_atom_site_label_1
_geom_bond_atom_site_label_2
_geom_bond_distance
C1 N2 1.391(5)
C1 O3 1.205(6)
C1 N4 1.423(5)
N2 C5 1.387(5)
N2 C6 1.423(5)
N4 C6 1.405(6)
N4 C7 1.388(5)
C5 C8 1.388(5)
C5 C9 1.362(5)
C6 O10 1.247(6)
C7 C11 1.366(5)
C7 C12 1.352(5)
C8 C13 1.377(5)
C8 H14 1.069(14)
C9 C15 1.397(5)
C9 H16 1.101(15)
C11 C17 1.356(5)
C11 H18 1.081(15)
C12 C19 1.412(5)
C12 H20 1.096(16)
C13 C21 1.372(5)
C13 H22 1.093(14)
C15 C21 1.398(5)
C15 N23 1.393(5)
C17 C24 1.413(5)
C17 H25 1.040(17)
C19 C24 1.407(5)
C19 N26 1.425(5)
C21 C27 1.478(5)
N23 C28 1.238(6)
C24 C29 1.534(5)
N26 C30 1.238(6)
C27 H31 1.076(15)
C27 H32 1.084(12)
C27 H33 1.040(16)
C28 O34 1.173(5)
C29 H35 1.108(13)
C29 H36 1.100(14)
C29 H37 1.055(15)
C30 O38 1.137(5)

loop_
_cod_related_entry_id
_cod_related_entry_database
_cod_related_entry_code
1 ChemSpider 84049
